data_7251435
loop_
_publ_author_name
'Mao, Zhen'
'Li, Hai-Jian'
'He, Xue'
'Liu, Sui-Jun'
'Wen, He-Rui'
'He, Li-Hua'
'Chen, Jing-Lin'

_publ_section_title
;
 Tricolor reversible luminescence switching of a mechano-/vapo-chromic
 mononuclear Cu(i) complex
;
_journal_issue 12
_journal_name_full CrystEngComm
_journal_page_first 1877
_journal_page_last 1882
_journal_paper_doi 10.1039/D5CE01142F
_journal_volume 28
_journal_year 2026
_chemical_formula_moiety 'C36 H33 Cu N3 P2, Cl O4'
_chemical_formula_sum 'C36 H33 Cl Cu N3 O4 P2'
_chemical_formula_weight 732.58
_space_group_crystal_system monoclinic
_space_group_IT_number 14
_space_group_name_Hall '-P 2yn'
_space_group_name_H-M_alt 'P 1 21/n 1'
_atom_sites_solution_hydrogens geom
_atom_sites_solution_primary iterative
_audit_creation_date 2025-06-25
_audit_creation_method
;
Olex2 1.5-alpha
(compiled 2024.02.16 svn.r378c4104 for OlexSys, GUI svn.r6928)
;
_audit_update_record
;
2025-11-03 deposited with the CCDC.	2026-02-12 downloaded from the CCDC.
;
_cell_angle_alpha 90
_cell_angle_beta 96.073(2)
_cell_angle_gamma 90
_cell_formula_units_Z 4
_cell_length_a 13.1077(8)
_cell_length_b 19.8491(13)
_cell_length_c 13.2457(9)
_cell_measurement_reflns_used 9861
_cell_measurement_temperature 293(2)
_cell_measurement_theta_max 27.524
_cell_measurement_theta_min 2.921
_cell_volume 3426.9(4)
_computing_cell_refinement 'SAINT V8.38A (Bruker, 2018)'
_computing_data_reduction 'SAINT V8.38A (Bruker, 2018)'
_computing_molecular_graphics 'Olex2 1.5-alpha (Dolomanov et al., 2009)'
_computing_publication_material 'Olex2 1.5-alpha (Dolomanov et al., 2009)'
_computing_structure_refinement 'SHELXL 2018/3 (Sheldrick, 2015)'
_computing_structure_solution 'olex2.solve 1.5-alpha (Bourhis et al., 2015)'
_diffrn_ambient_temperature 293(2)
_diffrn_measured_fraction_theta_full 0.995
_diffrn_measured_fraction_theta_max 0.995
_diffrn_measurement_device_type 'CCD area detector'
_diffrn_measurement_method 'phi and omega scans'
_diffrn_radiation_monochromator graphite
_diffrn_radiation_type MoK\a
_diffrn_radiation_wavelength 0.71073
_diffrn_reflns_av_R_equivalents 0.0525
_diffrn_reflns_av_unetI/netI 0.0457
_diffrn_reflns_Laue_measured_fraction_full 0.995
_diffrn_reflns_Laue_measured_fraction_max 0.995
_diffrn_reflns_limit_h_max 17
_diffrn_reflns_limit_h_min -17
_diffrn_reflns_limit_k_max 25
_diffrn_reflns_limit_k_min -25
_diffrn_reflns_limit_l_max 17
_diffrn_reflns_limit_l_min -17
_diffrn_reflns_number 46942
_diffrn_reflns_point_group_measured_fraction_full 0.995
_diffrn_reflns_point_group_measured_fraction_max 0.995
_diffrn_reflns_theta_full 25.242
_diffrn_reflns_theta_max 27.535
_diffrn_reflns_theta_min 3.092
_diffrn_source_current 30.0
_diffrn_source_power 1.35
_diffrn_source_voltage 45.0
_exptl_absorpt_coefficient_mu 0.852
_exptl_absorpt_correction_type none
_exptl_crystal_colour colorless
_exptl_crystal_density_diffrn 1.420
_exptl_crystal_description block
_exptl_crystal_F_000 1512
_refine_diff_density_max 1.077
_refine_diff_density_min -0.746
_refine_diff_density_rms 0.079
_refine_ls_extinction_method none
_refine_ls_goodness_of_fit_ref 1.042
_refine_ls_hydrogen_treatment constr
_refine_ls_matrix_type full
_refine_ls_number_parameters 424
_refine_ls_number_reflns 7858
_refine_ls_number_restraints 0
_refine_ls_restrained_S_all 1.042
_refine_ls_R_factor_all 0.1090
_refine_ls_R_factor_gt 0.0543
_refine_ls_shift/su_max 0.001
_refine_ls_shift/su_mean 0.000
_refine_ls_structure_factor_coef Fsqd
_refine_ls_weighting_details 'w=1/[\s^2^(Fo^2^)+(0.0702P)^2^+5.0427P] where P=(Fo^2^+2Fc^2^)/3'
_refine_ls_weighting_scheme calc
_refine_ls_wR_factor_gt 0.1327
_refine_ls_wR_factor_ref 0.1720
_reflns_Friedel_coverage 0.000
_reflns_number_gt 4747
_reflns_number_total 7858
_reflns_threshold_expression 'I > 2\s(I)'
_cod_data_source_file d5ce01142f2.cif
_cod_data_source_block 1-c
_cod_depositor_comments 'Adding full bibliography for 7251435--7251436.cif.'
_cod_database_code 7251435
_shelx_shelxl_version_number 2018/3
_shelx_space_group_comment
;
The symmetry employed for this shelxl refinement is uniquely defined
by the following loop, which should always be used as a source of
symmetry information in preference to the above space-group names.
They are only intended as comments.
;
_olex2_refinement_description
;
1. Fixed Uiso
 At 1.2 times of:
  All C(H) groups, All C(H,H) groups, All N(H) groups
2.a Secondary CH2 refined with riding coordinates:
 C11(H11A,H11B), C12(H12A,H12B)
2.b Aromatic/amide H refined with riding coordinates:
 N3(H3), C24(H24), C20(H20), C30(H30), C26(H26), C7(H7), C5(H5), C36(H36),
 C22(H22), C21(H21), C10(H10), C18(H18), C23(H23), C14(H14), C8(H8), C32(H32),
 C29(H29), C9(H9), C27(H27), C2(H2), C4(H4), C28(H28), C3(H3A), C35(H35),
 C34(H34), C17(H17), C33(H33), C15(H15), C16(H16)
;
_olex2_submission_special_instructions 'No special instructions were received'

loop_
_space_group_symop_operation_xyz
'x, y, z'
'-x+1/2, y+1/2, -z+1/2'
'-x, -y, -z'
'x-1/2, -y-1/2, z-1/2'

loop_
_atom_site_label
_atom_site_type_symbol
_atom_site_fract_x
_atom_site_fract_y
_atom_site_fract_z
_atom_site_U_iso_or_equiv
_atom_site_adp_type
_atom_site_occupancy
_atom_site_site_symmetry_order
_atom_site_calc_flag
_atom_site_refinement_flags_posn
_atom_site_refinement_flags_adp
_atom_site_refinement_flags_occupancy
_atom_site_disorder_assembly
_atom_site_disorder_group
Cu1 Cu 0.63575(4) 0.75400(2) 0.23549(3) 0.04050(15) Uani 1 1 d . . . . .
P2 P 0.55706(7) 0.75039(5) 0.38140(7) 0.0360(2) Uani 1 1 d . . . . .
P1 P 0.64076(8) 0.63931(5) 0.23025(7) 0.0381(2) Uani 1 1 d . . . . .
Cl1 Cl 0.79670(11) 1.00079(6) -0.09771(9) 0.0664(3) Uani 1 1 d . . . . .
N2 N 0.7729(2) 0.80180(16) 0.2313(2) 0.0440(7) Uani 1 1 d . . . . .
N1 N 0.5664(2) 0.81052(16) 0.1205(2) 0.0433(7) Uani 1 1 d . . . . .
N3 N 0.7155(3) 0.87144(17) 0.0922(3) 0.0521(9) Uani 1 1 d . . . . .
H3 H 0.737323 0.900871 0.051999 0.063 Uiso 1 1 calc R U . . .
C19 C 0.5356(3) 0.59542(19) 0.1570(3) 0.0415(8) Uani 1 1 d . . . . .
C25 C 0.4308(3) 0.7877(2) 0.3908(3) 0.0421(9) Uani 1 1 d . . . . .
C31 C 0.6254(3) 0.7774(2) 0.5023(3) 0.0440(9) Uani 1 1 d . . . . .
C6 C 0.7919(3) 0.84758(19) 0.1621(3) 0.0421(9) Uani 1 1 d . . . . .
C13 C 0.7549(3) 0.5904(2) 0.2097(3) 0.0440(9) Uani 1 1 d . . . . .
C1 C 0.6119(3) 0.8591(2) 0.0717(3) 0.0465(9) Uani 1 1 d . . . . .
O3 O 0.7558(4) 1.0056(2) -0.0030(3) 0.0980(14) Uani 1 1 d . . . . .
C24 C 0.4846(3) 0.5410(2) 0.1944(3) 0.0526(10) Uani 1 1 d . . . . .
H24 H 0.503086 0.526380 0.260509 0.063 Uiso 1 1 calc R U . . .
C11 C 0.6229(3) 0.61887(19) 0.3622(3) 0.0417(9) Uani 1 1 d . . . . .
H11A H 0.608419 0.571177 0.367862 0.050 Uiso 1 1 calc R U . . .
H11B H 0.685376 0.628767 0.405626 0.050 Uiso 1 1 calc R U . . .
C20 C 0.5038(3) 0.6177(2) 0.0597(3) 0.0519(10) Uani 1 1 d . . . . .
H20 H 0.535224 0.654967 0.033793 0.062 Uiso 1 1 calc R U . . .
C12 C 0.5344(3) 0.65981(18) 0.3967(3) 0.0414(9) Uani 1 1 d . . . . .
H12A H 0.527496 0.650058 0.467363 0.050 Uiso 1 1 calc R U . . .
H12B H 0.470933 0.647095 0.356856 0.050 Uiso 1 1 calc R U . . .
C30 C 0.3565(3) 0.7564(2) 0.4418(3) 0.0542(11) Uani 1 1 d . . . . .
H30 H 0.369066 0.713881 0.469956 0.065 Uiso 1 1 calc R U . . .
C26 C 0.4078(3) 0.8498(2) 0.3465(3) 0.0538(11) Uani 1 1 d . . . . .
H26 H 0.455113 0.870725 0.309307 0.065 Uiso 1 1 calc R U . . .
C7 C 0.8912(3) 0.8735(2) 0.1561(3) 0.0538(11) Uani 1 1 d . . . . .
H7 H 0.902400 0.906398 0.108506 0.065 Uiso 1 1 calc R U . . .
C5 C 0.4650(3) 0.8018(2) 0.0957(3) 0.0577(11) Uani 1 1 d . . . . .
H5 H 0.432479 0.767734 0.128302 0.069 Uiso 1 1 calc R U . . .
C36 C 0.6601(4) 0.7332(3) 0.5793(3) 0.0625(12) Uani 1 1 d . . . . .
H36 H 0.649894 0.687143 0.570628 0.075 Uiso 1 1 calc R U . . .
C22 C 0.3775(4) 0.5297(3) 0.0390(4) 0.0669(13) Uani 1 1 d . . . . .
H22 H 0.325324 0.507253 -0.000650 0.080 Uiso 1 1 calc R U . . .
C21 C 0.4251(4) 0.5847(3) 0.0004(4) 0.0679(13) Uani 1 1 d . . . . .
H21 H 0.404575 0.599664 -0.065156 0.081 Uiso 1 1 calc R U . . .
C10 C 0.8530(4) 0.7803(3) 0.2954(4) 0.0644(13) Uani 1 1 d . . . . .
H10 H 0.840422 0.749063 0.344883 0.077 Uiso 1 1 calc R U . . .
C18 C 0.7637(4) 0.5222(2) 0.2289(4) 0.0667(13) Uani 1 1 d . . . . .
H18 H 0.708513 0.499022 0.250995 0.080 Uiso 1 1 calc R U . . .
C23 C 0.4074(4) 0.5085(2) 0.1356(4) 0.0631(12) Uani 1 1 d . . . . .
H23 H 0.375222 0.471591 0.161728 0.076 Uiso 1 1 calc R U . . .
C14 C 0.8377(4) 0.6230(3) 0.1769(4) 0.0771(16) Uani 1 1 d . . . . .
H14 H 0.833256 0.668804 0.162163 0.093 Uiso 1 1 calc R U . . .
C8 C 0.9706(4) 0.8496(3) 0.2209(4) 0.0658(13) Uani 1 1 d . . . . .
H8 H 1.036852 0.865460 0.217100 0.079 Uiso 1 1 calc R U . . .
C32 C 0.6433(4) 0.8455(3) 0.5181(4) 0.0672(13) Uani 1 1 d . . . . .
H32 H 0.622957 0.875978 0.466563 0.081 Uiso 1 1 calc R U . . .
C29 C 0.2640(4) 0.7879(3) 0.4508(4) 0.0679(14) Uani 1 1 d . . . . .
H29 H 0.214874 0.766653 0.485367 0.082 Uiso 1 1 calc R U . . .
C9 C 0.9520(4) 0.8019(3) 0.2919(4) 0.0719(14) Uani 1 1 d . . . . .
H9 H 1.005250 0.784586 0.336378 0.086 Uiso 1 1 calc R U . . .
C27 C 0.3156(4) 0.8810(2) 0.3568(4) 0.0683(14) Uani 1 1 d . . . . .
H27 H 0.301838 0.923244 0.328031 0.082 Uiso 1 1 calc R U . . .
C2 C 0.5572(4) 0.8987(3) -0.0022(4) 0.0702(14) Uani 1 1 d . . . . .
H2 H 0.590970 0.931128 -0.036902 0.084 Uiso 1 1 calc R U . . .
C4 C 0.4071(4) 0.8397(3) 0.0259(4) 0.0740(15) Uani 1 1 d . . . . .
H4 H 0.337023 0.831971 0.011992 0.089 Uiso 1 1 calc R U . . .
C28 C 0.2443(4) 0.8502(3) 0.4092(4) 0.0688(14) Uani 1 1 d . . . . .
H28 H 0.182440 0.871617 0.416616 0.083 Uiso 1 1 calc R U . . .
C3 C 0.4547(4) 0.8898(3) -0.0235(4) 0.0824(17) Uani 1 1 d . . . . .
H3A H 0.417095 0.917081 -0.070863 0.099 Uiso 1 1 calc R U . . .
C35 C 0.7099(5) 0.7576(4) 0.6691(4) 0.0823(17) Uani 1 1 d . . . . .
H35 H 0.734007 0.727505 0.719866 0.099 Uiso 1 1 calc R U . . .
C34 C 0.7243(4) 0.8250(4) 0.6847(5) 0.0881(19) Uani 1 1 d . . . . .
H34 H 0.756458 0.840998 0.745942 0.106 Uiso 1 1 calc R U . . .
C17 C 0.8526(5) 0.4879(3) 0.2160(5) 0.0855(18) Uani 1 1 d . . . . .
H17 H 0.857366 0.441906 0.228844 0.103 Uiso 1 1 calc R U . . .
C33 C 0.6905(4) 0.8683(3) 0.6087(5) 0.0843(18) Uani 1 1 d . . . . .
H33 H 0.699808 0.914416 0.618538 0.101 Uiso 1 1 calc R U . . .
C15 C 0.9276(5) 0.5887(4) 0.1655(6) 0.113(3) Uani 1 1 d . . . . .
H15 H 0.983819 0.611503 0.144994 0.135 Uiso 1 1 calc R U . . .
O2 O 0.8344(6) 0.9377(3) -0.1042(6) 0.180(3) Uani 1 1 d . . . . .
O4 O 0.7153(6) 0.9931(4) -0.1786(4) 0.190(3) Uani 1 1 d . . . . .
C16 C 0.9333(5) 0.5217(4) 0.1843(6) 0.106(2) Uani 1 1 d . . . . .
H16 H 0.993381 0.498581 0.175384 0.127 Uiso 1 1 calc R U . . .
O1 O 0.8534(6) 1.0535(3) -0.1187(4) 0.171(3) Uani 1 1 d . . . . .

loop_
_atom_site_aniso_label
_atom_site_aniso_U_11
_atom_site_aniso_U_22
_atom_site_aniso_U_33
_atom_site_aniso_U_23
_atom_site_aniso_U_13
_atom_site_aniso_U_12
Cu1 0.0389(3) 0.0397(3) 0.0436(3) 0.0077(2) 0.00724(19) -0.0043(2)
P2 0.0356(5) 0.0356(5) 0.0379(5) 0.0030(4) 0.0090(4) -0.0003(4)
P1 0.0397(5) 0.0341(5) 0.0410(5) 0.0008(4) 0.0071(4) -0.0006(4)
Cl1 0.1009(10) 0.0468(6) 0.0556(7) 0.0030(5) 0.0267(6) -0.0012(6)
N2 0.0407(18) 0.0461(19) 0.0450(18) 0.0043(15) 0.0033(14) -0.0060(15)
N1 0.0393(18) 0.0456(19) 0.0450(18) 0.0057(14) 0.0047(14) -0.0010(14)
N3 0.048(2) 0.051(2) 0.058(2) 0.0187(17) 0.0076(16) -0.0109(16)
C19 0.041(2) 0.040(2) 0.045(2) -0.0038(16) 0.0108(16) -0.0002(16)
C25 0.040(2) 0.046(2) 0.041(2) 0.0034(17) 0.0049(16) 0.0029(17)
C31 0.033(2) 0.052(2) 0.047(2) -0.0053(18) 0.0081(16) -0.0013(17)
C6 0.045(2) 0.036(2) 0.047(2) -0.0053(16) 0.0123(17) -0.0054(16)
C13 0.045(2) 0.045(2) 0.043(2) -0.0009(17) 0.0094(17) 0.0040(17)
C1 0.050(2) 0.042(2) 0.048(2) 0.0066(18) 0.0074(18) 0.0004(18)
O3 0.124(4) 0.101(3) 0.077(2) -0.027(2) 0.045(2) -0.043(3)
C24 0.059(3) 0.048(2) 0.051(2) -0.0007(19) 0.007(2) -0.014(2)
C11 0.045(2) 0.037(2) 0.043(2) 0.0007(16) 0.0061(16) 0.0018(16)
C20 0.054(3) 0.057(3) 0.044(2) 0.0025(19) 0.0049(19) -0.007(2)
C12 0.045(2) 0.041(2) 0.0394(19) 0.0033(16) 0.0084(16) -0.0080(17)
C30 0.048(2) 0.055(3) 0.062(3) 0.022(2) 0.016(2) 0.012(2)
C26 0.052(3) 0.044(2) 0.067(3) 0.012(2) 0.012(2) 0.0029(19)
C7 0.045(2) 0.060(3) 0.059(3) -0.004(2) 0.017(2) -0.012(2)
C5 0.043(2) 0.069(3) 0.060(3) 0.011(2) 0.000(2) -0.006(2)
C36 0.065(3) 0.068(3) 0.053(3) -0.004(2) -0.003(2) 0.007(2)
C22 0.052(3) 0.075(3) 0.072(3) -0.019(3) 0.004(2) -0.012(2)
C21 0.061(3) 0.089(4) 0.052(3) -0.006(3) -0.005(2) 0.005(3)
C10 0.055(3) 0.074(3) 0.061(3) 0.013(2) -0.006(2) -0.013(2)
C18 0.062(3) 0.051(3) 0.092(4) 0.010(2) 0.031(3) 0.010(2)
C23 0.063(3) 0.053(3) 0.074(3) -0.009(2) 0.010(2) -0.018(2)
C14 0.067(3) 0.061(3) 0.111(4) 0.009(3) 0.046(3) 0.008(3)
C8 0.045(3) 0.079(3) 0.076(3) -0.019(3) 0.016(2) -0.019(2)
C32 0.069(3) 0.061(3) 0.072(3) -0.006(2) 0.011(3) -0.017(2)
C29 0.049(3) 0.079(3) 0.080(3) 0.023(3) 0.024(2) 0.016(2)
C9 0.048(3) 0.088(4) 0.077(3) 0.001(3) -0.011(2) -0.008(3)
C27 0.063(3) 0.052(3) 0.091(4) 0.021(3) 0.012(3) 0.019(2)
C2 0.071(3) 0.069(3) 0.069(3) 0.031(3) 0.000(3) -0.001(3)
C4 0.049(3) 0.098(4) 0.072(3) 0.018(3) -0.008(2) 0.002(3)
C28 0.051(3) 0.068(3) 0.089(4) 0.017(3) 0.018(3) 0.022(2)
C3 0.073(4) 0.087(4) 0.082(4) 0.033(3) -0.015(3) 0.011(3)
C35 0.077(4) 0.114(5) 0.054(3) -0.003(3) -0.003(3) 0.014(3)
C34 0.060(3) 0.135(6) 0.067(4) -0.036(4) -0.002(3) -0.010(4)
C17 0.085(4) 0.068(3) 0.109(5) 0.024(3) 0.038(3) 0.034(3)
C33 0.072(4) 0.088(4) 0.093(4) -0.033(4) 0.013(3) -0.027(3)
C15 0.074(4) 0.097(5) 0.180(7) 0.012(5) 0.072(5) 0.011(4)
O2 0.234(7) 0.102(4) 0.218(7) 0.011(4) 0.096(6) 0.063(5)
O4 0.245(8) 0.224(8) 0.089(4) 0.022(4) -0.032(4) -0.090(7)
C16 0.075(4) 0.091(5) 0.160(7) 0.015(4) 0.052(4) 0.037(4)
O1 0.278(8) 0.131(4) 0.117(4) -0.021(3) 0.084(5) -0.128(5)

loop_
_atom_type_symbol
_atom_type_description
_atom_type_scat_dispersion_real
_atom_type_scat_dispersion_imag
_atom_type_scat_source
C C 0.0033 0.0016 'International Tables Vol C Tables 4.2.6.8 and 6.1.1.4'
H H 0.0000 0.0000 'International Tables Vol C Tables 4.2.6.8 and 6.1.1.4'
Cl Cl 0.1484 0.1585 'International Tables Vol C Tables 4.2.6.8 and 6.1.1.4'
Cu Cu 0.3201 1.2651 'International Tables Vol C Tables 4.2.6.8 and 6.1.1.4'
N N 0.0061 0.0033 'International Tables Vol C Tables 4.2.6.8 and 6.1.1.4'
O O 0.0106 0.0060 'International Tables Vol C Tables 4.2.6.8 and 6.1.1.4'
P P 0.1023 0.0942 'International Tables Vol C Tables 4.2.6.8 and 6.1.1.4'

loop_
_geom_angle_atom_site_label_1
_geom_angle_atom_site_label_2
_geom_angle_atom_site_label_3
_geom_angle
_geom_angle_site_symmetry_1
_geom_angle_site_symmetry_3
_geom_angle_publ_flag
P1 Cu1 P2 90.66(4) . . ?
N2 Cu1 P2 121.04(9) . . ?
N2 Cu1 P1 115.83(10) . . ?
N1 Cu1 P2 116.49(10) . . ?
N1 Cu1 P1 122.81(10) . . ?
N1 Cu1 N2 92.78(13) . . ?
C25 P2 Cu1 122.48(12) . . ?
C25 P2 C31 100.64(17) . . ?
C25 P2 C12 103.35(18) . . ?
C31 P2 Cu1 120.52(13) . . ?
C31 P2 C12 105.06(19) . . ?
C12 P2 Cu1 102.49(12) . . ?
C19 P1 Cu1 118.14(13) . . ?
C19 P1 C13 104.57(18) . . ?
C19 P1 C11 103.66(18) . . ?
C13 P1 Cu1 124.21(14) . . ?
C13 P1 C11 102.31(17) . . ?
C11 P1 Cu1 100.67(12) . . ?
O3 Cl1 O4 110.3(4) . . ?
O2 Cl1 O3 107.1(4) . . ?
O2 Cl1 O4 95.8(5) . . ?
O1 Cl1 O3 113.8(3) . . ?
O1 Cl1 O2 119.9(5) . . ?
O1 Cl1 O4 108.4(4) . . ?
C6 N2 Cu1 124.5(3) . . ?
C6 N2 C10 117.3(4) . . ?
C10 N2 Cu1 117.8(3) . . ?
C1 N1 Cu1 125.1(3) . . ?
C1 N1 C5 117.0(3) . . ?
C5 N1 Cu1 117.7(3) . . ?
C6 N3 H3 112.6 . . ?
C6 N3 C1 134.8(3) . . ?
C1 N3 H3 112.6 . . ?
C24 C19 P1 123.2(3) . . ?
C20 C19 P1 118.7(3) . . ?
C20 C19 C24 118.1(4) . . ?
C30 C25 P2 122.5(3) . . ?
C26 C25 P2 119.4(3) . . ?
C26 C25 C30 118.1(4) . . ?
C36 C31 P2 123.5(3) . . ?
C32 C31 P2 118.5(4) . . ?
C32 C31 C36 118.0(4) . . ?
N2 C6 N3 121.5(3) . . ?
N2 C6 C7 121.9(4) . . ?
N3 C6 C7 116.6(4) . . ?
C18 C13 P1 123.2(3) . . ?
C14 C13 P1 118.8(3) . . ?
C14 C13 C18 117.9(4) . . ?
N1 C1 N3 121.0(4) . . ?
N1 C1 C2 121.6(4) . . ?
N3 C1 C2 117.5(4) . . ?
C19 C24 H24 119.4 . . ?
C23 C24 C19 121.2(4) . . ?
C23 C24 H24 119.4 . . ?
P1 C11 H11A 109.6 . . ?
P1 C11 H11B 109.6 . . ?
H11A C11 H11B 108.1 . . ?
C12 C11 P1 110.2(3) . . ?
C12 C11 H11A 109.6 . . ?
C12 C11 H11B 109.6 . . ?
C19 C20 H20 119.8 . . ?
C19 C20 C21 120.5(4) . . ?
C21 C20 H20 119.8 . . ?
P2 C12 H12A 109.5 . . ?
P2 C12 H12B 109.5 . . ?
C11 C12 P2 110.6(3) . . ?
C11 C12 H12A 109.5 . . ?
C11 C12 H12B 109.5 . . ?
H12A C12 H12B 108.1 . . ?
C25 C30 H30 119.8 . . ?
C29 C30 C25 120.4(4) . . ?
C29 C30 H30 119.8 . . ?
C25 C26 H26 119.6 . . ?
C27 C26 C25 120.9(4) . . ?
C27 C26 H26 119.6 . . ?
C6 C7 H7 120.5 . . ?
C8 C7 C6 119.1(4) . . ?
C8 C7 H7 120.5 . . ?
N1 C5 H5 117.9 . . ?
N1 C5 C4 124.1(4) . . ?
C4 C5 H5 117.9 . . ?
C31 C36 H36 120.0 . . ?
C35 C36 C31 120.0(5) . . ?
C35 C36 H36 120.0 . . ?
C21 C22 H22 120.2 . . ?
C23 C22 H22 120.2 . . ?
C23 C22 C21 119.6(4) . . ?
C20 C21 H21 120.0 . . ?
C22 C21 C20 120.0(4) . . ?
C22 C21 H21 120.0 . . ?
N2 C10 H10 118.1 . . ?
N2 C10 C9 123.8(5) . . ?
C9 C10 H10 118.1 . . ?
C13 C18 H18 119.4 . . ?
C17 C18 C13 121.2(5) . . ?
C17 C18 H18 119.4 . . ?
C24 C23 H23 119.7 . . ?
C22 C23 C24 120.6(4) . . ?
C22 C23 H23 119.7 . . ?
C13 C14 H14 119.6 . . ?
C13 C14 C15 120.8(5) . . ?
C15 C14 H14 119.6 . . ?
C7 C8 H8 120.3 . . ?
C7 C8 C9 119.5(4) . . ?
C9 C8 H8 120.3 . . ?
C31 C32 H32 119.7 . . ?
C33 C32 C31 120.7(5) . . ?
C33 C32 H32 119.7 . . ?
C30 C29 H29 119.8 . . ?
C28 C29 C30 120.4(4) . . ?
C28 C29 H29 119.8 . . ?
C10 C9 C8 118.3(5) . . ?
C10 C9 H9 120.8 . . ?
C8 C9 H9 120.8 . . ?
C26 C27 H27 119.9 . . ?
C28 C27 C26 120.2(4) . . ?
C28 C27 H27 119.9 . . ?
C1 C2 H2 120.1 . . ?
C3 C2 C1 119.9(5) . . ?
C3 C2 H2 120.1 . . ?
C5 C4 H4 120.8 . . ?
C5 C4 C3 118.3(5) . . ?
C3 C4 H4 120.8 . . ?
C29 C28 H28 120.0 . . ?
C27 C28 C29 120.0(4) . . ?
C27 C28 H28 120.0 . . ?
C2 C3 C4 119.0(5) . . ?
C2 C3 H3A 120.5 . . ?
C4 C3 H3A 120.5 . . ?
C36 C35 H35 119.4 . . ?
C34 C35 C36 121.3(6) . . ?
C34 C35 H35 119.4 . . ?
C35 C34 H34 120.7 . . ?
C35 C34 C33 118.6(5) . . ?
C33 C34 H34 120.7 . . ?
C18 C17 H17 120.3 . . ?
C16 C17 C18 119.5(5) . . ?
C16 C17 H17 120.3 . . ?
C32 C33 H33 119.3 . . ?
C34 C33 C32 121.3(6) . . ?
C34 C33 H33 119.3 . . ?
C14 C15 H15 120.2 . . ?
C16 C15 C14 119.7(6) . . ?
C16 C15 H15 120.2 . . ?
C17 C16 H16 119.6 . . ?
C15 C16 C17 120.9(5) . . ?
C15 C16 H16 119.6 . . ?

loop_
_geom_bond_atom_site_label_1
_geom_bond_atom_site_label_2
_geom_bond_distance
_geom_bond_site_symmetry_2
_geom_bond_publ_flag
Cu1 P2 2.2860(10) . ?
Cu1 P1 2.2787(11) . ?
Cu1 N2 2.039(3) . ?
Cu1 N1 2.028(3) . ?
P2 C25 1.829(4) . ?
P2 C31 1.831(4) . ?
P2 C12 1.837(4) . ?
P1 C19 1.821(4) . ?
P1 C13 1.828(4) . ?
P1 C11 1.833(4) . ?
Cl1 O3 1.419(4) . ?
Cl1 O2 1.353(5) . ?
Cl1 O4 1.438(6) . ?
Cl1 O1 1.330(4) . ?
N2 C6 1.333(5) . ?
N2 C10 1.348(6) . ?
N1 C1 1.336(5) . ?
N1 C5 1.347(5) . ?
N3 H3 0.8600 . ?
N3 C6 1.374(5) . ?
N3 C1 1.378(5) . ?
C19 C24 1.389(5) . ?
C19 C20 1.384(5) . ?
C25 C30 1.390(5) . ?
C25 C26 1.385(5) . ?
C31 C36 1.384(6) . ?
C31 C32 1.384(6) . ?
C6 C7 1.410(5) . ?
C13 C18 1.379(6) . ?
C13 C14 1.374(6) . ?
C1 C2 1.394(6) . ?
C24 H24 0.9300 . ?
C24 C23 1.372(6) . ?
C11 H11A 0.9700 . ?
C11 H11B 0.9700 . ?
C11 C12 1.525(5) . ?
C20 H20 0.9300 . ?
C20 C21 1.393(6) . ?
C12 H12A 0.9700 . ?
C12 H12B 0.9700 . ?
C30 H30 0.9300 . ?
C30 C29 1.380(6) . ?
C26 H26 0.9300 . ?
C26 C27 1.377(6) . ?
C7 H7 0.9300 . ?
C7 C8 1.362(7) . ?
C5 H5 0.9300 . ?
C5 C4 1.358(6) . ?
C36 H36 0.9300 . ?
C36 C35 1.382(7) . ?
C22 H22 0.9300 . ?
C22 C21 1.382(7) . ?
C22 C23 1.364(7) . ?
C21 H21 0.9300 . ?
C10 H10 0.9300 . ?
C10 C9 1.372(7) . ?
C18 H18 0.9300 . ?
C18 C17 1.377(7) . ?
C23 H23 0.9300 . ?
C14 H14 0.9300 . ?
C14 C15 1.383(8) . ?
C8 H8 0.9300 . ?
C8 C9 1.375(7) . ?
C32 H32 0.9300 . ?
C32 C33 1.369(7) . ?
C29 H29 0.9300 . ?
C29 C28 1.368(7) . ?
C9 H9 0.9300 . ?
C27 H27 0.9300 . ?
C27 C28 1.366(7) . ?
C2 H2 0.9300 . ?
C2 C3 1.355(7) . ?
C4 H4 0.9300 . ?
C4 C3 1.376(7) . ?
C28 H28 0.9300 . ?
C3 H3A 0.9300 . ?
C35 H35 0.9300 . ?
C35 C34 1.363(9) . ?
C34 H34 0.9300 . ?
C34 C33 1.363(9) . ?
C17 H17 0.9300 . ?
C17 C16 1.356(8) . ?
C33 H33 0.9300 . ?
C15 H15 0.9300 . ?
C15 C16 1.352(9) . ?
C16 H16 0.9300 . ?

loop_
_geom_torsion_atom_site_label_1
_geom_torsion_atom_site_label_2
_geom_torsion_atom_site_label_3
_geom_torsion_atom_site_label_4
_geom_torsion
_geom_torsion_site_symmetry_1
_geom_torsion_site_symmetry_2
_geom_torsion_site_symmetry_3
_geom_torsion_site_symmetry_4
_geom_torsion_publ_flag
Cu1 P2 C25 C30 139.2(3) . . . . ?
Cu1 P2 C25 C26 -41.4(4) . . . . ?
Cu1 P2 C31 C36 -107.8(4) . . . . ?
Cu1 P2 C31 C32 72.3(4) . . . . ?
Cu1 P2 C12 C11 36.2(3) . . . . ?
Cu1 P1 C19 C24 -131.7(3) . . . . ?
Cu1 P1 C19 C20 47.4(4) . . . . ?
Cu1 P1 C13 C18 165.1(3) . . . . ?
Cu1 P1 C13 C14 -12.6(5) . . . . ?
Cu1 P1 C11 C12 46.9(3) . . . . ?
Cu1 N2 C6 N3 6.6(5) . . . . ?
Cu1 N2 C6 C7 -172.8(3) . . . . ?
Cu1 N2 C10 C9 171.3(4) . . . . ?
Cu1 N1 C1 N3 4.9(5) . . . . ?
Cu1 N1 C1 C2 -175.8(3) . . . . ?
Cu1 N1 C5 C4 174.6(4) . . . . ?
P2 C25 C30 C29 177.0(4) . . . . ?
P2 C25 C26 C27 -176.4(4) . . . . ?
P2 C31 C36 C35 -179.1(4) . . . . ?
P2 C31 C32 C33 177.5(4) . . . . ?
P1 C19 C24 C23 -178.4(4) . . . . ?
P1 C19 C20 C21 178.7(3) . . . . ?
P1 C13 C18 C17 -177.5(4) . . . . ?
P1 C13 C14 C15 176.6(5) . . . . ?
P1 C11 C12 P2 -56.8(3) . . . . ?
N2 C6 C7 C8 2.0(6) . . . . ?
N2 C10 C9 C8 2.0(8) . . . . ?
N1 C1 C2 C3 2.3(8) . . . . ?
N1 C5 C4 C3 0.7(8) . . . . ?
N3 C6 C7 C8 -177.4(4) . . . . ?
N3 C1 C2 C3 -178.4(5) . . . . ?
C19 P1 C13 C18 -54.9(4) . . . . ?
C19 P1 C13 C14 127.4(4) . . . . ?
C19 P1 C11 C12 -75.8(3) . . . . ?
C19 C24 C23 C22 -1.2(7) . . . . ?
C19 C20 C21 C22 0.6(7) . . . . ?
C25 P2 C31 C36 114.0(4) . . . . ?
C25 P2 C31 C32 -65.8(4) . . . . ?
C25 P2 C12 C11 164.3(3) . . . . ?
C25 C30 C29 C28 0.3(8) . . . . ?
C25 C26 C27 C28 -1.5(8) . . . . ?
C31 P2 C25 C30 -83.8(4) . . . . ?
C31 P2 C25 C26 95.6(4) . . . . ?
C31 P2 C12 C11 -90.6(3) . . . . ?
C31 C36 C35 C34 1.2(9) . . . . ?
C31 C32 C33 C34 2.1(8) . . . . ?
C6 N2 C10 C9 -1.3(7) . . . . ?
C6 N3 C1 N1 -6.1(7) . . . . ?
C6 N3 C1 C2 174.6(5) . . . . ?
C6 C7 C8 C9 -1.2(7) . . . . ?
C13 P1 C19 C24 85.3(4) . . . . ?
C13 P1 C19 C20 -95.5(3) . . . . ?
C13 P1 C11 C12 175.7(3) . . . . ?
C13 C18 C17 C16 0.3(10) . . . . ?
C13 C14 C15 C16 1.8(12) . . . . ?
C1 N1 C5 C4 -0.9(7) . . . . ?
C1 N3 C6 N2 -0.3(7) . . . . ?
C1 N3 C6 C7 179.1(4) . . . . ?
C1 C2 C3 C4 -2.5(9) . . . . ?
C24 C19 C20 C21 -2.1(6) . . . . ?
C11 P1 C19 C24 -21.5(4) . . . . ?
C11 P1 C19 C20 157.6(3) . . . . ?
C11 P1 C13 C18 52.9(4) . . . . ?
C11 P1 C13 C14 -124.8(4) . . . . ?
C20 C19 C24 C23 2.4(6) . . . . ?
C12 P2 C25 C30 24.7(4) . . . . ?
C12 P2 C25 C26 -155.9(3) . . . . ?
C12 P2 C31 C36 6.9(4) . . . . ?
C12 P2 C31 C32 -172.9(3) . . . . ?
C30 C25 C26 C27 3.0(7) . . . . ?
C30 C29 C28 C27 1.2(9) . . . . ?
C26 C25 C30 C29 -2.4(7) . . . . ?
C26 C27 C28 C29 -0.6(9) . . . . ?
C7 C8 C9 C10 -0.6(8) . . . . ?
C5 N1 C1 N3 -179.9(4) . . . . ?
C5 N1 C1 C2 -0.6(6) . . . . ?
C5 C4 C3 C2 1.1(9) . . . . ?
C36 C31 C32 C33 -2.4(7) . . . . ?
C36 C35 C34 C33 -1.5(9) . . . . ?
C21 C22 C23 C24 -0.3(8) . . . . ?
C10 N2 C6 N3 178.7(4) . . . . ?
C10 N2 C6 C7 -0.7(6) . . . . ?
C18 C13 C14 C15 -1.3(9) . . . . ?
C18 C17 C16 C15 0.1(12) . . . . ?
C23 C22 C21 C20 0.6(8) . . . . ?
C14 C13 C18 C17 0.2(8) . . . . ?
C14 C15 C16 C17 -1.2(13) . . . . ?
C32 C31 C36 C35 0.7(7) . . . . ?
C35 C34 C33 C32 -0.2(9) . . . . ?
